data_4061509
_journal_name_full Organometallics
_journal_paper_doi 10.1021/om050240t
_journal_year 2005
_chemical_formula_sum 'C62 H52 F6 N2 P3 Rh'
_chemical_formula_weight 1134.88
_space_group_IT_number 33
_symmetry_cell_setting orthorhombic
_symmetry_space_group_name_Hall 'P 2c -2n'
_symmetry_space_group_name_H-M 'P n a 21'
_cell_angle_alpha 90.00
_cell_angle_beta 90.00
_cell_angle_gamma 90.00
_cell_formula_units_Z 4
_cell_length_a 27.5710(10)
_cell_length_b 18.5892(7)
_cell_length_c 12.1020(5)
_cell_measurement_temperature 173(2)
_cell_volume 6202.6(4)
_diffrn_ambient_temperature 173(2)
_exptl_crystal_density_diffrn 1.215
_cod_database_code 4061509

loop_
_symmetry_equiv_pos_as_xyz
'x, y, z'
'-x, -y, z+1/2'
'-x+1/2, y+1/2, z+1/2'
'x+1/2, -y+1/2, z'

loop_
_atom_site_label
_atom_site_type_symbol
_atom_site_fract_x
_atom_site_fract_y
_atom_site_fract_z
_atom_site_U_iso_or_equiv
_atom_site_adp_type
_atom_site_occupancy
_atom_site_symmetry_multiplicity
_atom_site_calc_flag
_atom_site_refinement_flags
_atom_site_disorder_assembly
_atom_site_disorder_group
C1 C 0.3381(3) 0.8295(5) -0.4128(6) 0.031(2) Uani 1 1 d . A 1
C2 C 0.3843(3) 0.8026(5) -0.3856(7) 0.038(2) Uani 1 1 d . A 1
H2 H 0.4013 0.8219 -0.3240 0.045 Uiso 1 1 calc R A 1
C3 C 0.4048(4) 0.7502(5) -0.4454(8) 0.054(3) Uani 1 1 d . A 1
H3 H 0.4357 0.7317 -0.4257 0.064 Uiso 1 1 calc R A 1
C4 C 0.3794(5) 0.7222(6) -0.5397(9) 0.064(4) Uani 1 1 d . A 1
H4 H 0.3934 0.6848 -0.5828 0.077 Uiso 1 1 calc R A 1
C5 C 0.3370(5) 0.7486(6) -0.5659(8) 0.058(3) Uani 1 1 d . A 1
H5 H 0.3209 0.7307 -0.6295 0.070 Uiso 1 1 calc R A 1
C6 C 0.3153(4) 0.8010(5) -0.5045(7) 0.042(2) Uani 1 1 d . A 1
H6 H 0.2842 0.8181 -0.5252 0.050 Uiso 1 1 calc R A 1
C7 C 0.2532(3) 0.9192(4) -0.3925(6) 0.0278(19) Uani 1 1 d . A 1
C8 C 0.2547(3) 0.9544(5) -0.4936(7) 0.040(2) Uani 1 1 d . A 1
H8 H 0.2848 0.9706 -0.5225 0.049 Uiso 1 1 calc R A 1
C9 C 0.2127(4) 0.9657(6) -0.5521(8) 0.053(3) Uani 1 1 d . A 1
H9 H 0.2140 0.9885 -0.6223 0.063 Uiso 1 1 calc R A 1
C10 C 0.1689(4) 0.9444(6) -0.5097(8) 0.057(3) Uani 1 1 d . A 1
H10 H 0.1400 0.9525 -0.5504 0.068 Uiso 1 1 calc R A 1
C11 C 0.1668(4) 0.9106(5) -0.4059(8) 0.046(2) Uani 1 1 d . A 1
H11 H 0.1363 0.8966 -0.3763 0.055 Uiso 1 1 calc R A 1
C12 C 0.2081(3) 0.8978(5) -0.3473(7) 0.036(2) Uani 1 1 d . A 1
H12 H 0.2067 0.8749 -0.2772 0.044 Uiso 1 1 calc R A 1
C13 C 0.3452(3) 0.9807(4) -0.3473(6) 0.0271(19) Uani 1 1 d . A 1
C14 C 0.3920(4) 0.9805(5) -0.3968(7) 0.042(2) Uani 1 1 d . A 1
H14 H 0.4063 0.9360 -0.4177 0.051 Uiso 1 1 calc R A 1
C15 C 0.4166(3) 1.0428(5) -0.4145(8) 0.050(3) Uani 1 1 d . A 1
H15 H 0.4476 1.0418 -0.4491 0.060 Uiso 1 1 calc R A 1
C16 C 0.3965(4) 1.1079(5) -0.3820(7) 0.044(2) Uani 1 1 d . A 1
H16 H 0.4138 1.1515 -0.3928 0.053 Uiso 1 1 calc R A 1
C17 C 0.3519(4) 1.1088(5) -0.3349(8) 0.046(3) Uani 1 1 d . A 1
H17 H 0.3382 1.1535 -0.3133 0.056 Uiso 1 1 calc R A 1
C18 C 0.3253(3) 1.0451(4) -0.3170(6) 0.035(2) Uani 1 1 d . A 1
H18 H 0.2940 1.0469 -0.2843 0.042 Uiso 1 1 calc R A 1
C19 C 0.3171(3) 0.7414(4) 0.0832(5) 0.0243(19) Uani 1 1 d . A 1
C20 C 0.3652(3) 0.7288(5) 0.0589(7) 0.036(2) Uani 1 1 d . A 1
H20 H 0.3838 0.7650 0.0232 0.043 Uiso 1 1 calc R A 1
C21 C 0.3865(4) 0.6635(5) 0.0865(8) 0.049(3) Uani 1 1 d . A 1
H21 H 0.4201 0.6568 0.0716 0.058 Uiso 1 1 calc R A 1
C22 C 0.3610(4) 0.6083(5) 0.1343(7) 0.050(3) Uani 1 1 d . A 1
H22 H 0.3762 0.5638 0.1515 0.061 Uiso 1 1 calc R A 1
C23 C 0.3126(4) 0.6196(4) 0.1567(7) 0.044(3) Uani 1 1 d . A 1
H23 H 0.2940 0.5821 0.1890 0.052 Uiso 1 1 calc R A 1
C24 C 0.2905(3) 0.6853(4) 0.1327(6) 0.031(2) Uani 1 1 d . A 1
H24 H 0.2572 0.6923 0.1499 0.037 Uiso 1 1 calc R A 1
C25 C 0.2289(3) 0.8222(4) 0.0930(6) 0.0245(18) Uani 1 1 d . A 1
C26 C 0.1902(3) 0.8180(4) 0.0189(7) 0.033(2) Uani 1 1 d . A 1
H26 H 0.1961 0.8205 -0.0583 0.040 Uiso 1 1 calc R A 1
C27 C 0.1438(3) 0.8102(5) 0.0571(8) 0.041(2) Uani 1 1 d . A 1
H27 H 0.1181 0.8042 0.0056 0.049 Uiso 1 1 calc R A 1
C28 C 0.1336(4) 0.8109(5) 0.1681(9) 0.054(3) Uani 1 1 d . A 1
H28 H 0.1011 0.8073 0.1935 0.064 Uiso 1 1 calc R A 1
C29 C 0.1726(4) 0.8170(5) 0.2443(8) 0.048(3) Uani 1 1 d . A 1
H29 H 0.1663 0.8162 0.3214 0.058 Uiso 1 1 calc R A 1
C30 C 0.2190(4) 0.8241(5) 0.2072(7) 0.040(2) Uani 1 1 d . A 1
H30 H 0.2447 0.8304 0.2585 0.048 Uiso 1 1 calc R A 1
C31 C 0.3189(3) 0.8870(5) 0.1480(6) 0.029(2) Uani 1 1 d . A 1
C32 C 0.2971(3) 0.9550(4) 0.1661(6) 0.032(2) Uani 1 1 d . A 1
H32 H 0.2695 0.9689 0.1242 0.038 Uiso 1 1 calc R A 1
C33 C 0.3159(3) 1.0007(5) 0.2440(7) 0.037(2) Uani 1 1 d . A 1
H33 H 0.3008 1.0460 0.2556 0.044 Uiso 1 1 calc R A 1
C34 C 0.3548(4) 0.9832(6) 0.3040(7) 0.052(3) Uani 1 1 d . A 1
H34 H 0.3677 1.0170 0.3551 0.062 Uiso 1 1 calc R A 1
C35 C 0.3757(4) 0.9188(6) 0.2929(8) 0.055(3) Uani 1 1 d . A 1
H35 H 0.4022 0.9058 0.3388 0.066 Uiso 1 1 calc R A 1
C36 C 0.3579(3) 0.8687(5) 0.2106(7) 0.044(2) Uani 1 1 d . A 1
H36 H 0.3734 0.8235 0.2005 0.053 Uiso 1 1 calc R A 1
C37 C 0.2864(3) 0.9609(4) -0.0976(5) 0.0210(17) Uiso 1 1 d . A 1
C38 C 0.2392(3) 0.9900(5) -0.0987(6) 0.031(2) Uani 1 1 d . A 1
H38 H 0.2124 0.9596 -0.1150 0.037 Uiso 1 1 calc R A 1
C39 C 0.2311(3) 1.0603(4) -0.0770(7) 0.032(2) Uani 1 1 d . A 1
H39 H 0.1991 1.0791 -0.0798 0.039 Uiso 1 1 calc R A 1
C40 C 0.2705(4) 1.1058(5) -0.0501(7) 0.046(3) Uani 1 1 d . A 1
H40 H 0.2646 1.1552 -0.0348 0.055 Uiso 1 1 calc R A 1
C41 C 0.3175(3) 1.0802(4) -0.0457(7) 0.038(2) Uani 1 1 d . A 1
H41 H 0.3437 1.1108 -0.0266 0.046 Uiso 1 1 calc R A 1
C42 C 0.3250(3) 1.0068(4) -0.0708(5) 0.0215(18) Uani 1 1 d . A 1
C43 C 0.3735(3) 0.9752(4) -0.0707(5) 0.0249(19) Uani 1 1 d . A 1
C44 C 0.4195(3) 1.0144(5) -0.0485(7) 0.025(2) Uiso 0.744(12) 1 d PG A 1
C45 C 0.4529(3) 1.0226(5) -0.1337(6) 0.052(3) Uiso 0.744(12) 1 d PG A 1
H45 H 0.4480 0.9985 -0.2020 0.063 Uiso 0.744(12) 1 calc PR A 1
C46 C 0.4935(3) 1.0659(5) -0.1189(8) 0.062(4) Uiso 0.744(12) 1 d PG A 1
H46 H 0.5163 1.0715 -0.1772 0.075 Uiso 0.744(12) 1 calc PR A 1
C47 C 0.5007(3) 1.1011(5) -0.0189(9) 0.060(4) Uiso 0.744(12) 1 d PG A 1
H47 H 0.5284 1.1307 -0.0088 0.072 Uiso 0.744(12) 1 calc PR A 1
C48 C 0.4673(3) 1.0930(5) 0.0663(7) 0.055(4) Uiso 0.744(12) 1 d PG A 1
H48 H 0.4723 1.1170 0.1346 0.066 Uiso 0.744(12) 1 calc PR A 1
C49 C 0.4268(3) 1.0496(5) 0.0515(6) 0.041(3) Uiso 0.744(12) 1 d PG A 1
H49 H 0.4040 1.0441 0.1097 0.049 Uiso 0.744(12) 1 calc PR A 1
C50 C 0.3113(3) 0.6954(4) -0.2092(5) 0.0141(15) Uiso 1 1 d . A 1
C51 C 0.2580(2) 0.6889(5) -0.2072(7) 0.016(4) Uiso 0.75 1 d PG A 1
C52 C 0.2358(3) 0.6564(4) -0.1170(6) 0.037(3) Uiso 0.75 1 d PG A 1
H52 H 0.2550 0.6359 -0.0599 0.044 Uiso 0.75 1 calc PR A 1
C53 C 0.1855(3) 0.6538(4) -0.1103(6) 0.043(4) Uiso 0.75 1 d PG A 1
H53 H 0.1703 0.6316 -0.0487 0.051 Uiso 0.75 1 calc PR A 1
C54 C 0.1574(2) 0.6838(5) -0.1938(8) 0.050(4) Uiso 0.75 1 d PG A 1
H54 H 0.1230 0.6821 -0.1892 0.060 Uiso 0.75 1 calc PR A 1
C55 C 0.1796(3) 0.7164(4) -0.2840(7) 0.042(3) Uiso 0.75 1 d PG A 1
H55 H 0.1604 0.7369 -0.3411 0.051 Uiso 0.75 1 calc PR A 1
C56 C 0.2299(3) 0.7189(5) -0.2907(6) 0.039(3) Uiso 0.75 1 d PG A 1
H56 H 0.2451 0.7412 -0.3523 0.047 Uiso 0.75 1 calc PR A 1
C57 C 0.3388(3) 0.6283(4) -0.2384(6) 0.0259(19) Uani 1 1 d . A 1
C58 C 0.3870(3) 0.6206(5) -0.2059(8) 0.044(2) Uani 1 1 d . A 1
H58 H 0.4025 0.6562 -0.1618 0.053 Uiso 1 1 calc R A 1
C59 C 0.4111(4) 0.5608(6) -0.2392(9) 0.059(3) Uani 1 1 d . A 1
H59 H 0.4440 0.5559 -0.2177 0.070 Uiso 1 1 calc R A 1
C60 C 0.3913(4) 0.5075(5) -0.3012(7) 0.044(2) Uani 1 1 d . A 1
H60 H 0.4095 0.4663 -0.3219 0.053 Uiso 1 1 calc R A 1
C61 C 0.3442(3) 0.5157(5) -0.3324(8) 0.040(2) Uani 1 1 d . A 1
H61 H 0.3289 0.4794 -0.3755 0.049 Uiso 1 1 calc R A 1
C62 C 0.3185(3) 0.5760(4) -0.3022(6) 0.0275(19) Uani 1 1 d . A 1
H62 H 0.2859 0.5813 -0.3263 0.033 Uiso 1 1 calc R A 1
N1 N 0.3766(2) 0.9073(3) -0.1002(4) 0.0261(16) Uani 1 1 d . A 1
N2 N 0.3315(2) 0.7547(3) -0.1793(4) 0.0245(15) Uani 1 1 d . A 1
F1 F 0.4770(4) 0.8190(7) 0.9913(7) 0.162(5) Uani 1 1 d . B 1
F2 F 0.5102(6) 0.8571(5) 0.8423(12) 0.255(9) Uani 1 1 d . B 1
F3 F 0.5451(4) 0.7726(7) 0.9462(12) 0.193(6) Uani 1 1 d . B 1
F4 F 0.4893(5) 0.7073(7) 0.9217(12) 0.222(7) Uani 1 1 d . B 1
F5 F 0.4461(3) 0.7801(6) 0.8544(11) 0.172(5) Uani 1 1 d . B 1
F6 F 0.5199(4) 0.7568(6) 0.7759(9) 0.164(5) Uani 1 1 d . B 1
P1 P 0.30977(8) 0.89770(11) -0.32263(14) 0.0227(5) Uani 1 1 d . A 1
P2 P 0.29180(8) 0.82707(11) 0.04614(15) 0.0217(5) Uani 1 1 d . A 1
P3 P 0.50021(10) 0.78401(19) 0.8861(2) 0.0592(8) Uani 1 1 d . B 1
Rh1 Rh 0.306347(19) 0.85966(3) -0.13754(5) 0.01883(14) Uani 1 1 d . A 1
C44B C 0.4110(8) 1.0181(16) -0.028(2) 0.025(2) Uiso 0.256(12) 1 d PG A 2
C45B C 0.4527(10) 1.0205(16) -0.0927(19) 0.052(3) Uiso 0.256(12) 1 d PG A 2
H45B H 0.4526 0.9999 -0.1645 0.063 Uiso 0.256(12) 1 calc PR A 2
C46B C 0.4944(8) 1.0532(15) -0.052(2) 0.062(4) Uiso 0.256(12) 1 d PG A 2
H46B H 0.5229 1.0548 -0.0964 0.075 Uiso 0.256(12) 1 calc PR A 2
C47B C 0.4945(8) 1.0834(15) 0.053(3) 0.060(4) Uiso 0.256(12) 1 d PG A 2
H47B H 0.5230 1.1057 0.0805 0.072 Uiso 0.256(12) 1 calc PR A 2
C48B C 0.4529(10) 1.0810(14) 0.1174(19) 0.055(4) Uiso 0.256(12) 1 d PG A 2
H48B H 0.4529 1.1016 0.1892 0.066 Uiso 0.256(12) 1 calc PR A 2
C49B C 0.4111(8) 1.0483(15) 0.0769(19) 0.041(3) Uiso 0.256(12) 1 d PG A 2
H49B H 0.3827 1.0467 0.1211 0.049 Uiso 0.256(12) 1 calc PR A 2
C51B C 0.2541(4) 0.6912(13) -0.2207(17) 0.042(19) Uiso 0.25 1 d PG C 2
C52B C 0.2241(6) 0.6735(10) -0.1325(13) 0.010(5) Uiso 0.25 1 d PG C 2
H52B H 0.2378 0.6592 -0.0639 0.012 Uiso 0.25 1 calc PR C 2
C53B C 0.1740(5) 0.6768(9) -0.1445(12) 0.000(4) Uiso 0.25 1 d PG C 2
H53B H 0.1535 0.6647 -0.0842 0.000 Uiso 0.25 1 calc PR C 2
C54B C 0.1539(4) 0.6978(10) -0.2448(13) 0.006(5) Uiso 0.25 1 d PG C 2
H54B H 0.1196 0.7000 -0.2530 0.008 Uiso 0.25 1 calc PR C 2
C55B C 0.1839(5) 0.7154(9) -0.3330(12) 0.000(5) Uiso 0.25 1 d PG C 2
H55B H 0.1701 0.7298 -0.4016 0.000 Uiso 0.25 1 calc PR C 2
C56B C 0.2339(5) 0.7122(12) -0.3210(14) 0.011(6) Uiso 0.25 1 d PG C 2
H56B H 0.2544 0.7242 -0.3813 0.013 Uiso 0.25 1 calc PR C 2
H1 H 0.259(2) 0.825(3) -0.155(5) 0.03(2) Uiso 1 1 d . . .

loop_
_atom_site_aniso_label
_atom_site_aniso_U_11
_atom_site_aniso_U_22
_atom_site_aniso_U_33
_atom_site_aniso_U_23
_atom_site_aniso_U_13
_atom_site_aniso_U_12
C1 0.042(6) 0.030(5) 0.022(4) -0.007(4) 0.019(4) -0.016(4)
C2 0.027(5) 0.038(6) 0.048(5) -0.003(4) 0.027(4) 0.005(4)
C3 0.050(7) 0.040(6) 0.071(7) -0.005(6) 0.032(6) 0.011(5)
C4 0.091(11) 0.040(7) 0.063(7) -0.021(6) 0.043(7) -0.007(7)
C5 0.088(10) 0.047(7) 0.040(6) -0.011(5) 0.015(6) -0.019(7)
C6 0.056(7) 0.039(6) 0.031(5) -0.012(4) 0.010(4) -0.013(5)
C7 0.030(5) 0.019(4) 0.034(4) -0.007(4) -0.004(4) -0.003(4)
C8 0.042(6) 0.045(6) 0.034(5) 0.008(4) -0.013(4) -0.002(5)
C9 0.067(8) 0.057(7) 0.033(5) -0.001(5) -0.021(5) 0.003(6)
C10 0.059(8) 0.049(7) 0.063(7) -0.014(6) -0.029(6) 0.019(6)
C11 0.036(6) 0.048(6) 0.053(6) 0.000(5) -0.016(5) -0.002(5)
C12 0.036(6) 0.025(5) 0.048(5) 0.001(4) -0.011(4) -0.004(4)
C13 0.037(5) 0.027(5) 0.017(4) -0.002(3) -0.004(4) -0.005(4)
C14 0.056(7) 0.031(5) 0.039(5) -0.005(4) 0.000(5) -0.012(5)
C15 0.021(5) 0.057(7) 0.071(7) -0.012(5) 0.007(5) -0.018(5)
C16 0.042(6) 0.038(6) 0.052(6) 0.009(5) -0.005(5) -0.030(5)
C17 0.059(7) 0.025(5) 0.055(6) 0.005(4) -0.008(5) 0.004(5)
C18 0.057(6) 0.030(5) 0.018(4) 0.009(4) 0.005(4) -0.001(4)
C19 0.036(5) 0.028(5) 0.009(3) -0.006(3) -0.010(3) 0.007(4)
C20 0.028(5) 0.047(6) 0.033(5) 0.008(4) 0.011(4) 0.001(4)
C21 0.030(6) 0.041(6) 0.075(7) 0.017(5) 0.009(5) 0.018(5)
C22 0.067(8) 0.040(6) 0.045(6) 0.001(5) -0.010(5) 0.023(6)
C23 0.073(8) 0.023(5) 0.035(5) 0.009(4) -0.014(5) -0.017(5)
C24 0.029(5) 0.035(5) 0.029(4) -0.002(4) -0.004(4) -0.007(4)
C25 0.017(5) 0.025(5) 0.031(4) -0.003(4) -0.003(3) 0.000(4)
C26 0.029(5) 0.028(5) 0.041(5) -0.004(4) 0.011(4) 0.010(4)
C27 0.023(5) 0.044(6) 0.056(6) -0.001(5) 0.004(4) -0.004(4)
C28 0.026(6) 0.056(7) 0.079(7) -0.008(6) 0.013(5) -0.013(5)
C29 0.053(7) 0.046(7) 0.046(6) -0.010(5) 0.034(5) -0.012(5)
C30 0.041(6) 0.037(5) 0.043(5) -0.013(4) 0.013(4) -0.014(5)
C31 0.043(6) 0.035(5) 0.009(3) 0.012(3) 0.001(3) -0.011(4)
C32 0.049(6) 0.035(5) 0.012(4) -0.007(3) 0.003(4) -0.002(4)
C33 0.047(7) 0.025(5) 0.039(5) -0.012(4) -0.002(4) -0.005(4)
C34 0.077(8) 0.061(7) 0.019(4) -0.024(5) -0.008(5) -0.013(6)
C35 0.052(7) 0.071(8) 0.043(6) -0.015(6) -0.017(5) -0.002(6)
C36 0.043(6) 0.047(6) 0.042(5) -0.003(5) -0.019(4) -0.014(5)
C38 0.034(5) 0.036(5) 0.023(4) -0.004(3) 0.004(3) 0.007(4)
C39 0.021(5) 0.024(5) 0.052(5) 0.010(4) 0.012(4) 0.013(4)
C40 0.063(8) 0.029(5) 0.046(5) -0.018(4) -0.005(5) 0.014(5)
C41 0.056(7) 0.019(5) 0.039(5) -0.007(4) -0.004(4) 0.002(5)
C42 0.028(5) 0.018(4) 0.019(4) 0.004(3) 0.001(3) 0.001(3)
C43 0.035(5) 0.025(5) 0.015(4) -0.002(3) -0.006(3) -0.001(4)
C57 0.028(5) 0.025(5) 0.024(4) 0.004(3) -0.001(3) -0.008(4)
C58 0.025(5) 0.026(5) 0.081(7) -0.007(5) -0.003(5) 0.006(4)
C59 0.037(6) 0.047(7) 0.092(8) -0.010(6) -0.018(6) 0.011(5)
C60 0.050(7) 0.034(5) 0.048(5) -0.019(4) 0.000(5) 0.006(5)
C61 0.038(6) 0.028(5) 0.055(6) -0.009(4) 0.009(5) 0.004(4)
C62 0.030(5) 0.017(4) 0.035(4) 0.000(4) -0.001(4) -0.001(4)
N1 0.030(4) 0.025(4) 0.022(3) 0.001(3) 0.005(3) 0.008(3)
N2 0.037(4) 0.014(3) 0.022(3) 0.002(3) -0.002(3) -0.006(3)
F1 0.151(10) 0.233(12) 0.100(7) -0.069(7) 0.049(6) -0.007(9)
F2 0.47(2) 0.081(6) 0.213(14) -0.003(8) 0.221(17) -0.015(11)
F3 0.115(9) 0.209(13) 0.255(12) -0.071(10) -0.120(9) 0.034(9)
F4 0.247(16) 0.155(11) 0.264(16) 0.107(11) 0.023(12) -0.028(11)
F5 0.077(6) 0.213(10) 0.227(11) -0.106(10) -0.082(8) 0.025(6)
F6 0.203(12) 0.134(9) 0.154(8) -0.061(7) 0.126(9) -0.056(8)
P1 0.0314(12) 0.0206(11) 0.0161(9) -0.0013(8) -0.0008(9) -0.0066(10)
P2 0.0272(12) 0.0219(11) 0.0161(9) -0.0017(8) 0.0004(8) -0.0018(9)
P3 0.0288(14) 0.085(2) 0.063(2) 0.0000(16) 0.0012(13) -0.0057(14)
Rh1 0.0219(3) 0.0181(2) 0.0165(2) -0.0026(3) 0.0001(3) -0.0019(3)

loop_
_geom_bond_atom_site_label_1
_geom_bond_atom_site_label_2
_geom_bond_distance
_geom_bond_site_symmetry_2
_geom_bond_publ_flag
C1 C6 1.381(11) . ?
C1 C2 1.409(12) . ?
C1 P1 1.846(8) . ?
C2 C3 1.338(11) . ?
C2 H2 0.9500 . ?
C3 C4 1.435(15) . ?
C3 H3 0.9500 . ?
C4 C5 1.307(15) . ?
C4 H4 0.9500 . ?
C5 C6 1.363(13) . ?
C5 H5 0.9500 . ?
C6 H6 0.9500 . ?
C7 C8 1.388(11) . ?
C7 C12 1.414(12) . ?
C7 P1 1.819(8) . ?
C8 C9 1.373(12) . ?
C8 H8 0.9500 . ?
C9 C10 1.369(14) . ?
C9 H9 0.9500 . ?
C10 C11 1.406(13) . ?
C10 H10 0.9500 . ?
C11 C12 1.363(12) . ?
C11 H11 0.9500 . ?
C12 H12 0.9500 . ?
C13 C18 1.368(11) . ?
C13 C14 1.422(12) . ?
C13 P1 1.851(8) . ?
C14 C15 1.360(12) . ?
C14 H14 0.9500 . ?
C15 C16 1.389(13) . ?
C15 H15 0.9500 . ?
C16 C17 1.356(13) . ?
C16 H16 0.9500 . ?
C17 C18 1.409(12) . ?
C17 H17 0.9500 . ?
C18 H18 0.9500 . ?
C19 C20 1.378(11) . ?
C19 C24 1.408(11) . ?
C19 P2 1.796(8) . ?
C20 C21 1.391(11) . ?
C20 H20 0.9500 . ?
C21 C22 1.372(13) . ?
C21 H21 0.9500 . ?
C22 C23 1.379(13) . ?
C22 H22 0.9500 . ?
C23 C24 1.396(12) . ?
C23 H23 0.9500 . ?
C24 H24 0.9500 . ?
C25 C26 1.395(11) . ?
C25 C30 1.409(11) . ?
C25 P2 1.827(8) . ?
C26 C27 1.367(11) . ?
C26 H26 0.9500 . ?
C27 C28 1.373(13) . ?
C27 H27 0.9500 . ?
C28 C29 1.422(14) . ?
C28 H28 0.9500 . ?
C29 C30 1.360(12) . ?
C29 H29 0.9500 . ?
C30 H30 0.9500 . ?
C31 C36 1.359(11) . ?
C31 C32 1.416(11) . ?
C31 P2 1.821(8) . ?
C32 C33 1.371(11) . ?
C32 H32 0.9500 . ?
C33 C34 1.334(12) . ?
C33 H33 0.9500 . ?
C34 C35 1.337(14) . ?
C34 H34 0.9500 . ?
C35 C36 1.449(12) . ?
C35 H35 0.9500 . ?
C36 H36 0.9500 . ?
C37 C42 1.403(10) . ?
C37 C38 1.409(11) . ?
C37 Rh1 2.020(7) . ?
C38 C39 1.351(11) . ?
C38 H38 0.9500 . ?
C39 C40 1.416(12) . ?
C39 H39 0.9500 . ?
C40 C41 1.380(13) . ?
C40 H40 0.9500 . ?
C41 C42 1.412(10) . ?
C41 H41 0.9500 . ?
C42 C43 1.461(11) . ?
C43 N1 1.314(9) . ?
C43 C44 1.489(10) . ?
C44 C45 1.3900 . ?
C44 C49 1.3900 . ?
C45 C46 1.3900 . ?
C45 H45 0.9500 . ?
C46 C47 1.3900 . ?
C46 H46 0.9500 . ?
C47 C48 1.3900 . ?
C47 H47 0.9500 . ?
C48 C49 1.3900 . ?
C48 H48 0.9500 . ?
C49 H49 0.9500 . ?
C50 N2 1.288(9) . ?
C50 C51 1.474(9) . ?
C50 C57 1.503(11) . ?
C51 C52 1.3900 . ?
C51 C56 1.3900 . ?
C52 C53 1.3900 . ?
C52 H52 0.9500 . ?
C53 C54 1.3900 . ?
C53 H53 0.9500 . ?
C54 C55 1.3900 . ?
C54 H54 0.9500 . ?
C55 C56 1.3900 . ?
C55 H55 0.9500 . ?
C56 H56 0.9500 . ?
C57 C62 1.362(11) . ?
C57 C58 1.391(11) . ?
C58 C59 1.357(12) . ?
C58 H58 0.9500 . ?
C59 C60 1.358(12) . ?
C59 H59 0.9500 . ?
C60 C61 1.361(13) . ?
C60 H60 0.9500 . ?
C61 C62 1.375(11) . ?
C61 H61 0.9500 . ?
C62 H62 0.9500 . ?
N1 Rh1 2.178(7) . ?
N2 Rh1 2.131(6) . ?
F1 P3 1.566(8) . ?
F2 P3 1.485(9) . ?
F3 P3 1.451(9) . ?
F4 P3 1.520(11) . ?
F5 P3 1.542(8) . ?
F6 P3 1.527(9) . ?
P1 Rh1 2.3509(19) . ?
P2 Rh1 2.3387(19) . ?
Rh1 H1 1.46(6) . ?
C44B C45B 1.3900 . ?
C44B C49B 1.3900 . ?
C45B C46B 1.3900 . ?
C45B H45B 0.9500 . ?
C46B C47B 1.3900 . ?
C46B H46B 0.9500 . ?
C47B C48B 1.3900 . ?
C47B H47B 0.9500 . ?
C48B C49B 1.3900 . ?
C48B H48B 0.9500 . ?
C49B H49B 0.9500 . ?
C51B C52B 1.3900 . ?
C51B C56B 1.3900 . ?
C52B C53B 1.3900 . ?
C52B H52B 0.9500 . ?
C53B C54B 1.3900 . ?
C53B H53B 0.9500 . ?
C54B C55B 1.3900 . ?
C54B H54B 0.9500 . ?
C55B C56B 1.3900 . ?
C55B H55B 0.9500 . ?
C56B H56B 0.9500 . ?
